data_7012249
loop_
_publ_author_name
'Tulloch, Arran A. D.'
'Winston, Scott'
'Danopoulos, Andreas A.'
'Eastham, Graham'
'Hursthouse, Michael B.'

_publ_section_title
;
 Functionalised and chelate heterocyclic carbene complexes of
 palladium; synthesis and structural studiesElectronic supplementary
 information (ESI) available: crystallographic data and ORTEP plots for
 complexes 4, 7, 8 and 13. See
 http://www.rsc.org/suppdata/dt/b2/b209231j/
;
_journal_issue 4
_journal_name_full 'Dalton Transactions'
_journal_page_first 699
_journal_paper_doi 10.1039/b209231j
_journal_year 2003
_chemical_formula_moiety 'C44 H38 Ag F9 N6 O6 Pd2'
_chemical_formula_sum 'C44 H38 Ag F9 N6 O6 Pd2'
_chemical_formula_weight 1238.47
_chemical_name_common 99smc021
_chemical_name_systematic
;
?
;
_space_group_IT_number 2
_symmetry_cell_setting triclinic
_symmetry_space_group_name_Hall '-P 1'
_symmetry_space_group_name_H-M 'P -1'
_atom_sites_solution_hydrogens geom
_atom_sites_solution_primary direct
_atom_sites_solution_secondary difmap
_audit_creation_method SHELXL-97
_cell_angle_alpha 113.86(3)
_cell_angle_beta 97.85(3)
_cell_angle_gamma 113.49(3)
_cell_formula_units_Z 2
_cell_length_a 13.918(3)
_cell_length_b 15.726(3)
_cell_length_c 15.906(3)
_cell_measurement_reflns_used 28224
_cell_measurement_temperature 150(2)
_cell_measurement_theta_max 27.33
_cell_measurement_theta_min 1.50
_cell_volume 2729.8(18)
_computing_molecular_graphics 'Ortep-3 for windows'
_computing_structure_refinement 'SHELXL-97 (Sheldrick, 1997)'
_computing_structure_solution 'SHELXS-97 (Sheldrick, 1990)'
_diffrn_ambient_temperature 150(2)
_diffrn_measured_fraction_theta_full 0.824
_diffrn_measured_fraction_theta_max 0.824
_diffrn_radiation_monochromator graphite
_diffrn_radiation_source 'fine-focus sealed tube'
_diffrn_radiation_type MoK\a
_diffrn_radiation_wavelength 0.71073
_diffrn_reflns_av_R_equivalents 0.2495
_diffrn_reflns_av_sigmaI/netI 0.4210
_diffrn_reflns_limit_h_max 17
_diffrn_reflns_limit_h_min -15
_diffrn_reflns_limit_k_max 19
_diffrn_reflns_limit_k_min -19
_diffrn_reflns_limit_l_max 20
_diffrn_reflns_limit_l_min -19
_diffrn_reflns_number 28224
_diffrn_reflns_theta_full 27.33
_diffrn_reflns_theta_max 27.33
_diffrn_reflns_theta_min 1.50
_exptl_absorpt_coefficient_mu 1.083
_exptl_absorpt_correction_T_max 0.9478
_exptl_absorpt_correction_T_min 0.8994
_exptl_absorpt_correction_type multi-scan
_exptl_absorpt_process_details Sortav
_exptl_crystal_colour Plate
_exptl_crystal_density_diffrn 1.507
_exptl_crystal_density_method 'not measured'
_exptl_crystal_description Clear
_exptl_crystal_F_000 1224
_exptl_crystal_size_max 0.10
_exptl_crystal_size_mid 0.10
_exptl_crystal_size_min 0.05
_refine_diff_density_max 3.527
_refine_diff_density_min -3.306
_refine_diff_density_rms 0.330
_refine_ls_extinction_method none
_refine_ls_goodness_of_fit_ref 1.238
_refine_ls_hydrogen_treatment mixed
_refine_ls_matrix_type full
_refine_ls_number_parameters 301
_refine_ls_number_reflns 10149
_refine_ls_number_restraints 0
_refine_ls_restrained_S_all 1.238
_refine_ls_R_factor_all 0.4517
_refine_ls_R_factor_gt 0.2086
_refine_ls_shift/su_max 9.295
_refine_ls_shift/su_mean 0.314
_refine_ls_structure_factor_coef Fsqd
_refine_ls_weighting_details 'calc w=1/[\s^2^(Fo^2^)+(0.2000P)^2^+0.0000P] where P=(Fo^2^+2Fc^2^)/3'
_refine_ls_weighting_scheme calc
_refine_ls_wR_factor_gt 0.4500
_refine_ls_wR_factor_ref 0.5535
_reflns_number_gt 2540
_reflns_number_total 10149
_reflns_threshold_expression >2sigma(I)
_cod_data_source_file b209231j.txt
_cod_data_source_block s92
_cod_depositor_comments
;
The following automatic conversions were performed:
'_symmetry_cell_setting' value 'Triclinic' changed to 'triclinic'
according to '/home/saulius/struct/CIF-dictionaries/cif_core.dic'
dictionary named 'cif_core.dic' version 2.4.1 from
2010-06-29.

'_exptl_absorpt_correction_type' value 'Multi-scan' changed
to 'multi-scan' according to
'/home/saulius/struct/CIF-dictionaries/cif_core.dic' dictionary named
'cif_core.dic' version 2.4.1 from 2010-06-29.

Automatic conversion script
Id: cif_fix_enum 1527 2010-12-29 10:47:43Z saulius 
;
_cod_original_cell_volume 2729.8(9)
_cod_original_sg_symbol_H-M P-1
_cod_database_code 7012249

loop_
_symmetry_equiv_pos_as_xyz
'x, y, z'
'-x, -y, -z'

loop_
_atom_site_label
_atom_site_type_symbol
_atom_site_fract_x
_atom_site_fract_y
_atom_site_fract_z
_atom_site_U_iso_or_equiv
_atom_site_adp_type
_atom_site_occupancy
_atom_site_symmetry_multiplicity
_atom_site_calc_flag
_atom_site_refinement_flags
_atom_site_disorder_assembly
_atom_site_disorder_group
Ag1 Ag 0.3217(2) 0.1598(2) 0.25319(19) 0.0851(11) Uiso 1 1 d . . .
Pd1 Pd 0.2890(2) 0.1503(2) 0.42793(19) 0.0789(10) Uiso 1 1 d . . .
Pd2 Pd 0.3868(3) 0.1253(3) 0.0707(3) 0.1217(14) Uiso 1 1 d . . .
F1 F 0.109(2) -0.228(2) 0.1403(19) 0.146(8) Uiso 1 1 d . . .
F2 F 0.270(3) -0.204(3) 0.189(2) 0.194(12) Uiso 1 1 d . . .
F3 F 0.171(3) -0.208(2) 0.286(2) 0.162(10) Uiso 1 1 d . . .
F4 F 0.261(3) 0.436(3) 0.212(2) 0.211(14) Uiso 1 1 d . . .
F5 F 0.115(3) 0.357(2) 0.239(2) 0.167(10) Uiso 1 1 d . . .
F6 F 0.1328(17) 0.2962(15) 0.1031(14) 0.102(6) Uiso 1 1 d . . .
F7 F 0.742(3) 0.226(2) 0.254(2) 0.170(10) Uiso 1 1 d . . .
F8 F 0.743(3) 0.351(3) 0.365(2) 0.187(11) Uiso 1 1 d . . .
F9 F 0.689(3) 0.213(2) 0.375(2) 0.180(11) Uiso 1 1 d . . .
O1 O 0.268(2) -0.0024(18) 0.3510(17) 0.107(7) Uiso 1 1 d . . .
O2 O 0.253(2) -0.025(2) 0.2008(19) 0.122(9) Uiso 1 1 d . . .
O3 O 0.188(2) 0.1891(19) 0.1781(16) 0.087(7) Uiso 1 1 d . . .
O4 O 0.314(3) 0.349(2) 0.302(2) 0.142(10) Uiso 1 1 d . . .
O5 O 0.517(2) 0.2400(17) 0.3094(16) 0.090(7) Uiso 1 1 d . . .
O6 O 0.532(3) 0.160(2) 0.165(2) 0.136(10) Uiso 1 1 d . . .
N1 N 0.410(2) 0.381(2) 0.5499(18) 0.074(7) Uiso 1 1 d . . .
N2 N 0.248(2) 0.3300(19) 0.5571(17) 0.067(7) Uiso 1 1 d . . .
N3 N 0.457(3) 0.213(3) 0.506(2) 0.105(10) Uiso 1 1 d . . .
N4 N 0.157(3) -0.002(3) -0.048(2) 0.123(11) Uiso 1 1 d . . .
N5 N 0.238(4) 0.111(3) -0.098(3) 0.144(13) Uiso 1 1 d . . .
N6 N 0.319(4) -0.025(3) 0.020(3) 0.155(14) Uiso 1 1 d . . .
C1 C 0.312(3) 0.295(3) 0.516(2) 0.087(10) Uiso 1 1 d . . .
C2 C 0.418(3) 0.472(3) 0.618(2) 0.074(9) Uiso 1 1 d . . .
H2 H 0.4814 0.5423 0.6545 0.089 Uiso 1 1 calc R . .
C3 C 0.312(3) 0.436(3) 0.622(2) 0.081(10) Uiso 1 1 d . . .
H3 H 0.2871 0.4790 0.6636 0.098 Uiso 1 1 calc R . .
C4 C 0.506(3) 0.378(2) 0.519(2) 0.069(9) Uiso 1 1 d . . .
H4A H 0.4846 0.3517 0.4477 0.083 Uiso 1 1 calc R . .
H4B H 0.5703 0.4527 0.5535 0.083 Uiso 1 1 calc R . .
C5 C 0.542(3) 0.310(2) 0.541(2) 0.067(8) Uiso 1 1 d . . .
C6 C 0.655(3) 0.349(2) 0.580(2) 0.077(9) Uiso 1 1 d . . .
H6 H 0.7105 0.4174 0.5934 0.092 Uiso 1 1 calc R . .
C7 C 0.680(4) 0.275(3) 0.599(3) 0.122(14) Uiso 1 1 d . . .
H7 H 0.7550 0.2995 0.6349 0.147 Uiso 1 1 calc R . .
C8 C 0.602(4) 0.175(3) 0.569(3) 0.103(12) Uiso 1 1 d . . .
H8 H 0.6194 0.1239 0.5739 0.123 Uiso 1 1 calc R . .
C9 C 0.494(4) 0.152(3) 0.529(3) 0.122(14) Uiso 1 1 d . . .
H9 H 0.4366 0.0843 0.5143 0.146 Uiso 1 1 calc R . .
C10 C 0.132(3) 0.266(2) 0.535(2) 0.065(8) Uiso 1 1 d . . .
C11 C 0.095(3) 0.199(3) 0.577(2) 0.095(11) Uiso 1 1 d . . .
C12 C -0.018(3) 0.128(3) 0.548(2) 0.086(10) Uiso 1 1 d . . .
H12 H -0.0429 0.0780 0.5700 0.103 Uiso 1 1 calc R . .
C13 C -0.096(3) 0.132(2) 0.484(2) 0.080(10) Uiso 1 1 d . . .
C14 C -0.059(3) 0.203(2) 0.453(2) 0.078(9) Uiso 1 1 d . . .
H14 H -0.1137 0.2077 0.4151 0.094 Uiso 1 1 calc R . .
C15 C 0.053(3) 0.270(3) 0.472(2) 0.076(9) Uiso 1 1 d . . .
C16 C 0.184(4) 0.191(3) 0.639(3) 0.127(14) Uiso 1 1 d . . .
H16A H 0.2379 0.2623 0.6958 0.190 Uiso 1 1 calc R . .
H16B H 0.2227 0.1630 0.5988 0.190 Uiso 1 1 calc R . .
H16C H 0.1464 0.1423 0.6629 0.190 Uiso 1 1 calc R . .
C17 C -0.219(4) 0.074(3) 0.464(3) 0.142(16) Uiso 1 1 d . . .
H17A H -0.2530 0.1113 0.4468 0.213 Uiso 1 1 calc R . .
H17B H -0.2313 0.0725 0.5227 0.213 Uiso 1 1 calc R . .
H17C H -0.2529 0.0003 0.4092 0.213 Uiso 1 1 calc R . .
C18 C 0.092(3) 0.341(3) 0.435(2) 0.097(11) Uiso 1 1 d . . .
H18A H 0.1593 0.3433 0.4210 0.145 Uiso 1 1 calc R . .
H18B H 0.1108 0.4132 0.4844 0.145 Uiso 1 1 calc R . .
H18C H 0.0337 0.3152 0.3749 0.145 Uiso 1 1 calc R . .
C19 C 0.129(3) 0.085(2) 0.340(2) 0.080(10) Uiso 1 1 d . . .
H19A H 0.0822 0.0931 0.3802 0.121 Uiso 1 1 calc R . .
H19B H 0.0985 0.0087 0.2934 0.121 Uiso 1 1 calc R . .
H19C H 0.1279 0.1223 0.3030 0.121 Uiso 1 1 calc R . .
C20 C 0.242(4) -0.060(3) 0.250(3) 0.107(13) Uiso 1 1 d . . .
C21 C 0.193(5) -0.196(4) 0.219(4) 0.160(19) Uiso 1 1 d . . .
C22 C 0.231(3) 0.274(3) 0.227(3) 0.086(10) Uiso 1 1 d . . .
C23 C 0.185(5) 0.345(4) 0.198(4) 0.136(16) Uiso 1 1 d . . .
C24 C 0.569(3) 0.216(3) 0.256(3) 0.099(11) Uiso 1 1 d . . .
C25 C 0.699(4) 0.247(4) 0.328(4) 0.132(16) Uiso 1 1 d . . .
C26 C 0.248(4) 0.084(3) -0.033(3) 0.118(13) Uiso 1 1 d . . .
C27 C 0.122(5) 0.057(4) -0.155(4) 0.161(19) Uiso 1 1 d . . .
H27 H 0.0856 0.0699 -0.1993 0.193 Uiso 1 1 calc R . .
C28 C 0.086(6) -0.007(6) -0.131(5) 0.23(3) Uiso 1 1 d . . .
H28 H 0.0098 -0.0628 -0.1648 0.271 Uiso 1 1 calc R . .
C29 C 0.131(4) -0.058(3) 0.001(3) 0.123(14) Uiso 1 1 d . . .
H29A H 0.1431 -0.0105 0.0702 0.147 Uiso 1 1 calc R . .
H29B H 0.0521 -0.1178 -0.0319 0.147 Uiso 1 1 calc R . .
C30 C 0.204(5) -0.095(4) -0.005(3) 0.134(15) Uiso 1 1 d . . .
C31 C 0.150(5) -0.218(4) -0.049(3) 0.160(18) Uiso 1 1 d . . .
H31 H 0.0713 -0.2657 -0.0742 0.192 Uiso 1 1 calc R . .
C32 C 0.229(5) -0.253(5) -0.047(4) 0.17(2) Uiso 1 1 d . . .
H32 H 0.1987 -0.3283 -0.0818 0.202 Uiso 1 1 calc R . .
C33 C 0.347(6) -0.190(5) 0.000(4) 0.21(3) Uiso 1 1 d . . .
H33 H 0.3974 -0.2143 0.0119 0.248 Uiso 1 1 calc R . .
C34 C 0.378(5) -0.067(4) 0.028(4) 0.156(19) Uiso 1 1 d . . .
H34 H 0.4564 -0.0177 0.0560 0.187 Uiso 1 1 calc R . .
C35 C 0.314(4) 0.195(4) -0.118(3) 0.113(13) Uiso 1 1 d . . .
C36 C 0.392(4) 0.152(4) -0.156(3) 0.135(16) Uiso 1 1 d . . .
C37 C 0.467(3) 0.218(3) -0.190(3) 0.103(12) Uiso 1 1 d . . .
H37 H 0.5051 0.1908 -0.2290 0.124 Uiso 1 1 calc R . .
C38 C 0.482(5) 0.318(4) -0.167(4) 0.160(18) Uiso 1 1 d . . .
C39 C 0.406(3) 0.352(3) -0.119(2) 0.097(11) Uiso 1 1 d . . .
H39 H 0.4095 0.4186 -0.1018 0.116 Uiso 1 1 calc R . .
C40 C 0.333(4) 0.278(3) -0.101(3) 0.107(12) Uiso 1 1 d . . .
C41 C 0.368(4) 0.049(4) -0.192(3) 0.161(18) Uiso 1 1 d . . .
H41A H 0.4374 0.0467 -0.1802 0.242 Uiso 1 1 calc R . .
H41B H 0.3255 0.0076 -0.2632 0.242 Uiso 1 1 calc R . .
H41C H 0.3224 0.0176 -0.1595 0.242 Uiso 1 1 calc R . .
C42 C 0.568(4) 0.394(3) -0.185(3) 0.146(16) Uiso 1 1 d . . .
H42A H 0.6414 0.4065 -0.1541 0.219 Uiso 1 1 calc R . .
H42B H 0.5678 0.4622 -0.1578 0.219 Uiso 1 1 calc R . .
H42C H 0.5509 0.3636 -0.2564 0.219 Uiso 1 1 calc R . .
C43 C 0.269(5) 0.331(4) -0.050(4) 0.20(2) Uiso 1 1 d . . .
H43A H 0.2300 0.2923 -0.0195 0.301 Uiso 1 1 calc R . .
H43B H 0.2151 0.3281 -0.0991 0.301 Uiso 1 1 calc R . .
H43C H 0.3227 0.4060 0.0001 0.301 Uiso 1 1 calc R . .
C44 C 0.391(4) 0.178(3) 0.066(3) 0.025(14) Uiso 1 1 d . . .
H44A H 0.3817 0.1625 -0.0019 0.037 Uiso 1 1 calc R . .
H44B H 0.4640 0.2423 0.1105 0.037 Uiso 1 1 calc R . .
H44C H 0.3314 0.1916 0.0835 0.037 Uiso 1 1 calc R . .
O20 O 0.114(5) -0.522(4) -0.240(4) 0.24(2) Uiso 1 1 d . . .
C900 C 0.208(13) -0.515(11) -0.129(11) 0.54(8) Uiso 1 1 d . . .
C901 C 0.036(7) -0.526(6) -0.091(6) 0.29(4) Uiso 1 1 d . . .
C903 C 0.004(5) -0.504(4) -0.350(4) 0.166(19) Uiso 1 1 d . . .
C902 C 0.016(6) -0.561(5) -0.295(4) 0.16(2) Uiso 1 1 d . . .

loop_
_atom_type_symbol
_atom_type_description
_atom_type_scat_dispersion_real
_atom_type_scat_dispersion_imag
_atom_type_scat_source
C C 0.0033 0.0016 'International Tables Vol C Tables 4.2.6.8 and 6.1.1.4'
H H 0.0000 0.0000 'International Tables Vol C Tables 4.2.6.8 and 6.1.1.4'
N N 0.0061 0.0033 'International Tables Vol C Tables 4.2.6.8 and 6.1.1.4'
O O 0.0106 0.0060 'International Tables Vol C Tables 4.2.6.8 and 6.1.1.4'
F F 0.0171 0.0103 'International Tables Vol C Tables 4.2.6.8 and 6.1.1.4'
Pd Pd -0.9988 1.0072 'International Tables Vol C Tables 4.2.6.8 and 6.1.1.4'
Ag Ag -0.8971 1.1015 'International Tables Vol C Tables 4.2.6.8 and 6.1.1.4'

loop_
_geom_angle_atom_site_label_1
_geom_angle_atom_site_label_2
_geom_angle_atom_site_label_3
_geom_angle
_geom_angle_site_symmetry_1
_geom_angle_site_symmetry_3
_geom_angle_publ_flag
O5 Ag1 O2 105.4(9) . . ?
O5 Ag1 O3 136.1(7) . . ?
O2 Ag1 O3 112.5(9) . . ?
O5 Ag1 C22 118.2(10) . . ?
O2 Ag1 C22 134.8(11) . . ?
O3 Ag1 C22 23.2(8) . . ?
O5 Ag1 Pd1 97.5(5) . . ?
O2 Ag1 Pd1 77.6(7) . . ?
O3 Ag1 Pd1 111.3(5) . . ?
C22 Ag1 Pd1 106.1(7) . . ?
O5 Ag1 Pd2 74.1(6) . . ?
O2 Ag1 Pd2 89.3(7) . . ?
O3 Ag1 Pd2 84.9(5) . . ?
C22 Ag1 Pd2 91.8(7) . . ?
Pd1 Ag1 Pd2 162.05(13) . . ?
C1 Pd1 C19 97.0(14) . . ?
C1 Pd1 N3 86.2(14) . . ?
C19 Pd1 N3 174.5(12) . . ?
C1 Pd1 O1 173.1(11) . . ?
C19 Pd1 O1 86.3(11) . . ?
N3 Pd1 O1 91.0(11) . . ?
C1 Pd1 Ag1 103.2(9) . . ?
C19 Pd1 Ag1 78.2(9) . . ?
N3 Pd1 Ag1 96.7(8) . . ?
O1 Pd1 Ag1 83.4(6) . . ?
C44 Pd2 C26 67(3) . . ?
C44 Pd2 N6 150(3) . . ?
C26 Pd2 N6 84.0(19) . . ?
C44 Pd2 O6 114(3) . . ?
C26 Pd2 O6 174.6(14) . . ?
N6 Pd2 O6 93.8(17) . . ?
C44 Pd2 Ag1 102(3) . . ?
C26 Pd2 Ag1 104.1(12) . . ?
N6 Pd2 Ag1 91.8(13) . . ?
O6 Pd2 Ag1 80.9(9) . . ?
C20 O1 Pd1 125(2) . . ?
C20 O2 Ag1 125(3) . . ?
C22 O3 Ag1 96(2) . . ?
C24 O5 Ag1 123(2) . . ?
C24 O6 Pd2 127(3) . . ?
C1 N1 C2 114(3) . . ?
C1 N1 C4 124(3) . . ?
C2 N1 C4 122(3) . . ?
C1 N2 C3 109(3) . . ?
C1 N2 C10 126(3) . . ?
C3 N2 C10 125(3) . . ?
C5 N3 C9 110(3) . . ?
C5 N3 Pd1 128(2) . . ?
C9 N3 Pd1 122(3) . . ?
C26 N4 C28 93(4) . . ?
C26 N4 C29 135(4) . . ?
C28 N4 C29 132(5) . . ?
C26 N5 C27 109(5) . . ?
C26 N5 C35 136(5) . . ?
C27 N5 C35 114(4) . . ?
C26 N5 C28 74(4) . . ?
C27 N5 C28 35(3) . . ?
C35 N5 C28 149(4) . . ?
C34 N6 C30 112(5) . . ?
C34 N6 Pd2 121(4) . . ?
C30 N6 Pd2 125(4) . . ?
N1 C1 N2 106(3) . . ?
N1 C1 Pd1 120(3) . . ?
N2 C1 Pd1 134(3) . . ?
N1 C2 C3 102(3) . . ?
N1 C2 H2 128.7 . . ?
C3 C2 H2 129.3 . . ?
N2 C3 C2 109(3) . . ?
N2 C3 H3 125.3 . . ?
C2 C3 H3 125.6 . . ?
C5 C4 N1 114(2) . . ?
C5 C4 H4A 108.7 . . ?
N1 C4 H4A 109.1 . . ?
C5 C4 H4B 109.3 . . ?
N1 C4 H4B 108.3 . . ?
H4A C4 H4B 107.7 . . ?
C6 C5 N3 130(3) . . ?
C6 C5 C4 118(3) . . ?
N3 C5 C4 112(3) . . ?
C5 C6 C7 113(3) . . ?
C5 C6 H6 123.5 . . ?
C7 C6 H6 123.8 . . ?
C8 C7 C6 123(4) . . ?
C8 C7 H7 118.6 . . ?
C6 C7 H7 118.5 . . ?
C7 C8 C9 113(4) . . ?
C7 C8 H8 123.0 . . ?
C9 C8 H8 123.6 . . ?
C8 C9 N3 130(4) . . ?
C8 C9 H9 114.5 . . ?
N3 C9 H9 115.5 . . ?
N2 C10 C11 120(3) . . ?
N2 C10 C15 120(3) . . ?
C11 C10 C15 120(3) . . ?
C12 C11 C10 120(3) . . ?
C12 C11 C16 120(3) . . ?
C10 C11 C16 119(3) . . ?
C13 C12 C11 118(3) . . ?
C13 C12 H12 120.5 . . ?
C11 C12 H12 121.2 . . ?
C14 C13 C12 120(3) . . ?
C14 C13 C17 117(3) . . ?
C12 C13 C17 122(3) . . ?
C13 C14 C15 125(3) . . ?
C13 C14 H14 117.2 . . ?
C15 C14 H14 118.0 . . ?
C14 C15 C18 125(3) . . ?
C14 C15 C10 116(3) . . ?
C18 C15 C10 119(3) . . ?
C11 C16 H16A 109.2 . . ?
C11 C16 H16B 110.0 . . ?
H16A C16 H16B 109.4 . . ?
C11 C16 H16C 109.3 . . ?
H16A C16 H16C 109.4 . . ?
H16B C16 H16C 109.5 . . ?
C13 C17 H17A 110.6 . . ?
C13 C17 H17B 109.2 . . ?
H17A C17 H17B 109.4 . . ?
C13 C17 H17C 108.7 . . ?
H17A C17 H17C 109.5 . . ?
H17B C17 H17C 109.4 . . ?
C15 C18 H18A 109.4 . . ?
C15 C18 H18B 109.1 . . ?
H18A C18 H18B 109.5 . . ?
C15 C18 H18C 110.0 . . ?
H18A C18 H18C 109.5 . . ?
H18B C18 H18C 109.5 . . ?
Pd1 C19 H19A 109.2 . . ?
Pd1 C19 H19B 109.6 . . ?
H19A C19 H19B 109.5 . . ?
Pd1 C19 H19C 109.6 . . ?
H19A C19 H19C 109.5 . . ?
H19B C19 H19C 109.5 . . ?
O2 C20 O1 125(4) . . ?
O2 C20 C21 129(4) . . ?
O1 C20 C21 106(3) . . ?
F2 C21 F3 126(6) . . ?
F2 C21 F1 107(5) . . ?
F3 C21 F1 119(6) . . ?
F2 C21 C20 96(4) . . ?
F3 C21 C20 110(5) . . ?
F1 C21 C20 89(4) . . ?
O3 C22 O4 142(4) . . ?
O3 C22 C23 118(4) . . ?
O4 C22 C23 100(3) . . ?
O3 C22 Ag1 61(2) . . ?
O4 C22 Ag1 81(2) . . ?
C23 C22 Ag1 171(3) . . ?
F4 C23 F5 111(4) . . ?
F4 C23 F6 100(4) . . ?
F5 C23 F6 107(4) . . ?
F4 C23 C22 117(4) . . ?
F5 C23 C22 110(4) . . ?
F6 C23 C22 112(4) . . ?
O6 C24 O5 127(4) . . ?
O6 C24 C25 122(4) . . ?
O5 C24 C25 110(3) . . ?
F9 C25 F7 128(5) . . ?
F9 C25 F8 120(5) . . ?
F7 C25 F8 99(4) . . ?
F9 C25 C24 112(5) . . ?
F7 C25 C24 97(4) . . ?
F8 C25 C24 95(4) . . ?
N5 C26 N4 115(4) . . ?
N5 C26 Pd2 131(4) . . ?
N4 C26 Pd2 112(3) . . ?
N5 C26 C28 69(3) . . ?
N4 C26 C28 46(3) . . ?
Pd2 C26 C28 158(3) . . ?
C28 C27 N5 100(6) . . ?
C28 C27 H27 129.3 . . ?
N5 C27 H27 130.8 . . ?
C27 C28 N4 121(7) . . ?
C27 C28 N5 45(4) . . ?
N4 C28 N5 77(4) . . ?
C27 C28 C26 80(5) . . ?
N4 C28 C26 40(2) . . ?
N5 C28 C26 36.4(19) . . ?
C27 C28 H28 119.9 . . ?
N4 C28 H28 119.3 . . ?
N5 C28 H28 161.9 . . ?
C26 C28 H28 159.4 . . ?
C30 C29 N4 102(4) . . ?
C30 C29 H29A 111.3 . . ?
N4 C29 H29A 111.9 . . ?
C30 C29 H29B 111.3 . . ?
N4 C29 H29B 111.1 . . ?
H29A C29 H29B 109.5 . . ?
C29 C30 N6 121(5) . . ?
C29 C30 C31 115(5) . . ?
N6 C30 C31 124(5) . . ?
C32 C31 C30 113(5) . . ?
C32 C31 H31 123.3 . . ?
C30 C31 H31 123.3 . . ?
C31 C32 C33 129(6) . . ?
C31 C32 H32 115.0 . . ?
C33 C32 H32 116.0 . . ?
C32 C33 C34 105(6) . . ?
C32 C33 H33 126.7 . . ?
C34 C33 H33 128.4 . . ?
N6 C34 C33 133(6) . . ?
N6 C34 H34 113.7 . . ?
C33 C34 H34 113.1 . . ?
C40 C35 N5 135(5) . . ?
C40 C35 C36 120(5) . . ?
N5 C35 C36 103(4) . . ?
C41 C36 C37 119(5) . . ?
C41 C36 C35 124(5) . . ?
C37 C36 C35 112(4) . . ?
C38 C37 C36 121(5) . . ?
C38 C37 H37 118.9 . . ?
C36 C37 H37 119.7 . . ?
C37 C38 C42 123(5) . . ?
C37 C38 C39 118(5) . . ?
C42 C38 C39 119(4) . . ?
C40 C39 C38 114(4) . . ?
C40 C39 H39 123.1 . . ?
C38 C39 H39 122.5 . . ?
C35 C40 C39 133(5) . . ?
C35 C40 C43 123(5) . . ?
C39 C40 C43 105(4) . . ?
C36 C41 H41A 109.5 . . ?
C36 C41 H41B 110.0 . . ?
H41A C41 H41B 109.4 . . ?
C36 C41 H41C 109.1 . . ?
H41A C41 H41C 109.4 . . ?
H41B C41 H41C 109.4 . . ?
C38 C42 H42A 108.8 . . ?
C38 C42 H42B 110.0 . . ?
H42A C42 H42B 109.4 . . ?
C38 C42 H42C 109.8 . . ?
H42A C42 H42C 109.5 . . ?
H42B C42 H42C 109.4 . . ?
C40 C43 H43A 109.6 . . ?
C40 C43 H43B 108.8 . . ?
H43A C43 H43B 109.5 . . ?
C40 C43 H43C 110.1 . . ?
H43A C43 H43C 109.5 . . ?
H43B C43 H43C 109.4 . . ?
Pd2 C44 H44A 121.1 . . ?
Pd2 C44 H44B 97.2 . . ?
H44A C44 H44B 107.9 . . ?
Pd2 C44 H44C 109.0 . . ?
H44A C44 H44C 110.5 . . ?
H44B C44 H44C 110.1 . . ?
O20 C902 C903 115(6) . . ?

loop_
_geom_bond_atom_site_label_1
_geom_bond_atom_site_label_2
_geom_bond_distance
_geom_bond_site_symmetry_2
_geom_bond_publ_flag
Ag1 O5 2.34(2) . ?
Ag1 O2 2.38(3) . ?
Ag1 O3 2.37(2) . ?
Ag1 C22 2.70(3) . ?
Ag1 Pd1 2.929(3) . ?
Ag1 Pd2 3.062(4) . ?
Pd1 C1 2.00(3) . ?
Pd1 C19 2.04(3) . ?
Pd1 N3 2.09(3) . ?
Pd1 O1 2.08(2) . ?
Pd2 C44 0.85(4) . ?
Pd2 C26 2.04(4) . ?
Pd2 N6 1.90(4) . ?
Pd2 O6 2.06(3) . ?
F1 C21 1.35(5) . ?
F2 C21 1.26(6) . ?
F3 C21 1.21(6) . ?
F4 C23 1.30(5) . ?
F5 C23 1.28(5) . ?
F6 C23 1.31(5) . ?
F7 C25 1.37(5) . ?
F8 C25 1.31(5) . ?
F9 C25 1.09(5) . ?
O1 C20 1.39(4) . ?
O2 C20 1.12(4) . ?
O3 C22 1.07(4) . ?
O4 C22 1.24(4) . ?
O5 C24 1.23(4) . ?
O6 C24 1.24(4) . ?
N1 C1 1.30(4) . ?
N1 C2 1.35(3) . ?
N1 C4 1.50(4) . ?
N2 C1 1.33(4) . ?
N2 C3 1.34(3) . ?
N2 C10 1.43(4) . ?
N3 C5 1.31(4) . ?
N3 C9 1.39(4) . ?
N4 C26 1.33(4) . ?
N4 C28 1.48(7) . ?
N4 C29 1.38(4) . ?
N5 C26 1.26(4) . ?
N5 C27 1.42(6) . ?
N5 C35 1.52(5) . ?
N5 C28 1.99(8) . ?
N6 C34 1.27(5) . ?
N6 C30 1.41(5) . ?
C2 C3 1.38(4) . ?
C2 H2 0.9500 . ?
C3 H3 0.9500 . ?
C4 C5 1.49(4) . ?
C4 H4A 0.9900 . ?
C4 H4B 0.9900 . ?
C5 C6 1.37(4) . ?
C6 C7 1.48(4) . ?
C6 H6 0.9500 . ?
C7 C8 1.33(4) . ?
C7 H7 0.9500 . ?
C8 C9 1.39(5) . ?
C8 H8 0.9500 . ?
C9 H9 0.9500 . ?
C10 C11 1.44(4) . ?
C10 C15 1.41(4) . ?
C11 C12 1.38(4) . ?
C11 C16 1.56(5) . ?
C12 C13 1.41(4) . ?
C12 H12 0.9500 . ?
C13 C14 1.35(4) . ?
C13 C17 1.49(5) . ?
C14 C15 1.39(4) . ?
C14 H14 0.9500 . ?
C15 C18 1.42(4) . ?
C16 H16A 0.9803 . ?
C16 H16B 0.9803 . ?
C16 H16C 0.9803 . ?
C17 H17A 0.9804 . ?
C17 H17B 0.9803 . ?
C17 H17C 0.9803 . ?
C18 H18A 0.9800 . ?
C18 H18B 0.9800 . ?
C18 H18C 0.9801 . ?
C19 H19A 0.9800 . ?
C19 H19B 0.9800 . ?
C19 H19C 0.9800 . ?
C20 C21 1.78(6) . ?
C22 C23 1.65(5) . ?
C24 C25 1.75(6) . ?
C26 C28 2.05(8) . ?
C27 C28 1.17(7) . ?
C27 H27 0.9500 . ?
C28 H28 0.9500 . ?
C29 C30 1.36(5) . ?
C29 H29A 0.9900 . ?
C29 H29B 0.9900 . ?
C30 C31 1.56(6) . ?
C31 C32 1.41(6) . ?
C31 H31 0.9500 . ?
C32 C33 1.42(7) . ?
C32 H32 0.9500 . ?
C33 C34 1.65(6) . ?
C33 H33 0.9500 . ?
C34 H34 0.9500 . ?
C35 C40 1.13(4) . ?
C35 C36 1.56(6) . ?
C36 C41 1.35(5) . ?
C36 C37 1.49(5) . ?
C37 C38 1.39(5) . ?
C37 H37 0.9500 . ?
C38 C42 1.47(6) . ?
C38 C39 1.52(6) . ?
C39 C40 1.36(4) . ?
C39 H39 0.9500 . ?
C40 C43 1.53(6) . ?
C41 H41A 0.9806 . ?
C41 H41B 0.9806 . ?
C41 H41C 0.9805 . ?
C42 H42A 0.9804 . ?
C42 H42B 0.9804 . ?
C42 H42C 0.9804 . ?
C43 H43A 0.9802 . ?
C43 H43B 0.9802 . ?
C43 H43C 0.9803 . ?
C44 H44A 0.9790 . ?
C44 H44B 0.9800 . ?
C44 H44C 0.9797 . ?
O20 C902 1.25(6) . ?
C903 C902 1.53(6) . ?
